data_4032616
loop_
_publ_author_name
'Li, Jie'
'Xue, Yu'
'Fan, Zhoulong'
'Ding, Chunyong'
'Zhang, Ao'

_publ_section_title
;
 Difluorination of Furonaphthoquinones.
;
_journal_issue 14
_journal_name_full 'The Journal of organic chemistry'
_journal_page_first 7388
_journal_page_last 7393
_journal_paper_doi 10.1021/acs.joc.7b01064
_journal_volume 82
_journal_year 2017
_chemical_absolute_configuration rmad
_chemical_formula_moiety 'C19 H18 F2 O2'
_chemical_formula_sum 'C19 H18 F2 O2'
_chemical_formula_weight 316.33
_space_group_crystal_system tetragonal
_space_group_IT_number 96
_space_group_name_Hall 'P 4nw 2abw'
_space_group_name_H-M_alt 'P 43 21 2'
_symmetry_space_group_name_Hall 'P 4nw 2abw'
_symmetry_space_group_name_H-M 'P 43 21 2'
_atom_sites_solution_hydrogens geom
_audit_creation_date 2017-04-24
_audit_creation_method
;
Olex2 1.2-alpha
(compiled 2017.03.28 svn.r3405 for OlexSys, GUI svn.r5335)
;
_cell_angle_alpha 90
_cell_angle_beta 90
_cell_angle_gamma 90
_cell_formula_units_Z 8
_cell_length_a 8.2655(2)
_cell_length_b 8.2655(2)
_cell_length_c 45.8542(13)
_cell_measurement_reflns_used 9976
_cell_measurement_temperature 173
_cell_measurement_theta_max 74.38
_cell_measurement_theta_min 5.79
_cell_volume 3132.69(14)
_computing_cell_refinement 'SAINT v8.37A (Bruker, 2015)'
_computing_data_reduction 'SAINT v8.37A (Bruker, 2015)'
_computing_molecular_graphics 'Olex2 (Dolomanov et al., 2009)'
_computing_publication_material 'Olex2 (Dolomanov et al., 2009)'
_computing_structure_refinement 'ShelXL (Sheldrick, 2015)'
_diffrn_ambient_temperature 173.0
_diffrn_measured_fraction_theta_full 0.990
_diffrn_measured_fraction_theta_max 0.991
_diffrn_measurement_device_type 'Bruker APEX-II CCD'
_diffrn_measurement_method '\f and \w scans'
_diffrn_radiation_type CuK\a
_diffrn_radiation_wavelength 1.54178
_diffrn_reflns_av_R_equivalents 0.0271
_diffrn_reflns_av_unetI/netI 0.0212
_diffrn_reflns_Laue_measured_fraction_full 0.990
_diffrn_reflns_Laue_measured_fraction_max 0.991
_diffrn_reflns_limit_h_max 9
_diffrn_reflns_limit_h_min -10
_diffrn_reflns_limit_k_max 9
_diffrn_reflns_limit_k_min -9
_diffrn_reflns_limit_l_max 57
_diffrn_reflns_limit_l_min -53
_diffrn_reflns_number 13604
_diffrn_reflns_point_group_measured_fraction_full 0.993
_diffrn_reflns_point_group_measured_fraction_max 0.992
_diffrn_reflns_theta_full 67.679
_diffrn_reflns_theta_max 74.373
_diffrn_reflns_theta_min 6.603
_diffrn_standards_number 0
_exptl_absorpt_coefficient_mu 0.849
_exptl_absorpt_correction_T_max 0.7538
_exptl_absorpt_correction_T_min 0.6548
_exptl_absorpt_correction_type multi-scan
_exptl_absorpt_process_details
'SADABS-2016/2 (Bruker,2016/2) was used for absorption correction. wR2(int) was 0.0983 before and 0.0464 after correction. The Ratio of minimum to maximum transmission is 0.8687. The \l/2 correction factor is Not present.'
_exptl_crystal_colour colourless
_exptl_crystal_colour_primary colourless
_exptl_crystal_density_diffrn 1.341
_exptl_crystal_description block
_exptl_crystal_F_000 1328
_exptl_crystal_size_max 0.25
_exptl_crystal_size_mid 0.13
_exptl_crystal_size_min 0.12
_refine_diff_density_max 0.349
_refine_diff_density_min -0.340
_refine_diff_density_rms 0.039
_refine_ls_abs_structure_details
;
 Flack x determined using 1107 quotients [(I+)-(I-)]/[(I+)+(I-)]
 (Parsons, Flack and Wagner, Acta Cryst. B69 (2013) 249-259).
;
_refine_ls_abs_structure_Flack -0.07(5)
_refine_ls_extinction_method none
_refine_ls_goodness_of_fit_ref 1.069
_refine_ls_hydrogen_treatment constr
_refine_ls_matrix_type full
_refine_ls_number_parameters 229
_refine_ls_number_reflns 3183
_refine_ls_number_restraints 291
_refine_ls_restrained_S_all 1.044
_refine_ls_R_factor_all 0.0458
_refine_ls_R_factor_gt 0.0438
_refine_ls_shift/su_max 0.001
_refine_ls_shift/su_mean 0.000
_refine_ls_structure_factor_coef Fsqd
_refine_ls_weighting_details 'w=1/[\s^2^(Fo^2^)+(0.0640P)^2^+0.9450P] where P=(Fo^2^+2Fc^2^)/3'
_refine_ls_weighting_scheme calc
_refine_ls_wR_factor_gt 0.1180
_refine_ls_wR_factor_ref 0.1201
_reflns_Friedel_coverage 0.605
_reflns_Friedel_fraction_full 0.998
_reflns_Friedel_fraction_max 0.994
_reflns_number_gt 3033
_reflns_number_total 3183
_reflns_threshold_expression 'I > 2\s(I)'
_cod_data_source_file jo7b01064_si_002.cif
_cod_data_source_block 170423zzy4_0m_cmpd_6
_cod_depositor_comments 'Adding full bibliography for 4032614--4032617.cif.'
_cod_original_cell_volume 3132.69(18)
_cod_database_code 4032616
_shelx_shelxl_version_number 2014/7
_shelx_space_group_comment
;
The symmetry employed for this shelxl refinement is uniquely defined
by the following loop, which should always be used as a source of
symmetry information in preference to the above space-group names.
They are only intended as comments.
;
_olex2_refinement_description
;
1. Fixed Uiso
 At 1.2 times of:
  All C(H) groups, All C(H,H) groups, All C(H,H,H,H) groups
 At 1.5 times of:
  All C(H,H,H) groups
2. Restrained distances
 C11-C10' \\sim C11-C10
 with sigma of 0.02
 C9-C10 \\sim C9'-C10'
 with sigma of 0.02
 C9-C8 \\sim C9'-C8
 with sigma of 0.02
3. Rigid bond restraints
 All non-hydrogen atoms
 with sigma for 1-2 distances of 0.01 and sigma for 1-3 distances of 0.01
4. Uiso/Uaniso restraints and constraints
All non-hydrogen atoms have similar U: within 2A with sigma of 0.04 and sigma
for terminal atoms of 0.08
Uanis(C9) \\sim Ueq: with sigma of 0.1 and sigma for terminal atoms of 0.2
Uanis(C10) \\sim Ueq: with sigma of 0.1 and sigma for terminal atoms of 0.2
5. Others
 Fixed Sof: H8AA(0.65) H8AB(0.65) H8BC(0.35) H8BD(0.35) C10(0.65) H10A(0.65)
 H10B(0.65) C9(0.65) H9A(0.65) H9B(0.65) C9'(0.35) H9'A(0.35) H9'B(0.35)
 C10'(0.35) H10C(0.35) H10D(0.35)
6.a Secondary CH2 refined with riding coordinates:
 C8(H8AA,H8AB), C8(H8BC,H8BD), C10(H10A,H10B), C9(H9A,H9B), C9'(H9'A,H9'B),
 C10'(H10C,H10D)
6.b Aromatic/amide H refined with riding coordinates:
 C14(H14), C17(H17), C13(H13)
6.c Idealised Me refined as rotating group:
 C1(H1A,H1B,H1C), C19(H19A,H19B,H19C), C18(H18A,H18B,H18C)
;
_olex2_submission_special_instructions 'No special instructions were received'

loop_
_space_group_symop_operation_xyz
'x, y, z'
'-x, -y, z+1/2'
'-y+1/2, x+1/2, z+3/4'
'y+1/2, -x+1/2, z+1/4'
'-x+1/2, y+1/2, -z+3/4'
'x+1/2, -y+1/2, -z+1/4'
'y, x, -z'
'-y, -x, -z+1/2'

loop_
_atom_site_label
_atom_site_type_symbol
_atom_site_fract_x
_atom_site_fract_y
_atom_site_fract_z
_atom_site_U_iso_or_equiv
_atom_site_adp_type
_atom_site_occupancy
_atom_site_site_symmetry_order
_atom_site_calc_flag
_atom_site_refinement_flags_posn
_atom_site_refinement_flags_adp
_atom_site_refinement_flags_occupancy
_atom_site_disorder_assembly
_atom_site_disorder_group
O2 O 0.0415(2) 0.1447(2) 0.53052(4) 0.0419(4) Uani 1 1 d . U . . .
F1 F 0.2134(2) 0.6368(2) 0.55280(5) 0.0745(6) Uani 1 1 d . U . . .
F2 F 0.3214(3) 0.5822(3) 0.51136(5) 0.0812(7) Uani 1 1 d . U . . .
O1 O 0.5283(3) 0.5469(3) 0.55552(9) 0.1030(12) Uani 1 1 d . U . . .
C6 C 0.4369(3) 0.2750(3) 0.56090(5) 0.0310(5) Uani 1 1 d . U . . .
C14 C 0.3205(3) 0.0065(3) 0.55942(5) 0.0380(5) Uani 1 1 d . U . . .
H14 H 0.2343 -0.0645 0.5545 0.046 Uiso 1 1 calc R . . . .
C15 C 0.3103(3) 0.1697(3) 0.55291(5) 0.0314(5) Uani 1 1 d . U . . .
C16 C 0.1706(3) 0.2373(3) 0.53822(5) 0.0327(5) Uani 1 1 d . U . . .
C7 C 0.5734(3) 0.2146(3) 0.57627(5) 0.0326(5) Uani 1 1 d . U . . .
C3 C 0.1441(3) 0.3924(3) 0.53078(5) 0.0328(5) Uani 1 1 d . U . . .
C12 C 0.5839(3) 0.0483(3) 0.58189(5) 0.0367(5) Uani 1 1 d . U . . .
C2 C -0.0126(3) 0.4030(3) 0.51734(5) 0.0387(5) Uani 1 1 d . U . . .
C8 C 0.7034(3) 0.3279(3) 0.58743(6) 0.0431(6) Uani 1 1 d D U . . .
H8AA H 0.7797 0.3519 0.5714 0.052 Uiso 0.65 1 calc R . P A 1
H8AB H 0.6524 0.4311 0.5934 0.052 Uiso 0.65 1 calc R . P A 1
H8BC H 0.6621 0.3898 0.6043 0.052 Uiso 0.35 1 calc R . P B 2
H8BD H 0.7339 0.4056 0.5719 0.052 Uiso 0.35 1 calc R . P B 2
C17 C -0.0678(3) 0.2492(3) 0.51774(6) 0.0443(6) Uani 1 1 d . U . . .
H17 H -0.1697 0.2169 0.5101 0.053 Uiso 1 1 calc R . . . .
C13 C 0.4570(3) -0.0521(3) 0.57311(5) 0.0409(6) Uani 1 1 d . U . . .
H13 H 0.4651 -0.1650 0.5767 0.049 Uiso 1 1 calc R . . . .
C5 C 0.4239(3) 0.4483(3) 0.55244(6) 0.0441(6) Uani 1 1 d . U . . .
C4 C 0.2707(3) 0.5115(3) 0.53662(5) 0.0401(6) Uani 1 1 d . U . . .
C1 C -0.0941(4) 0.5518(4) 0.50559(7) 0.0517(7) Uani 1 1 d . U . . .
H1A H -0.1026 0.6330 0.5211 0.077 Uiso 1 1 calc GR . . . .
H1B H -0.2026 0.5237 0.4986 0.077 Uiso 1 1 calc GR . . . .
H1C H -0.0302 0.5958 0.4894 0.077 Uiso 1 1 calc GR . . . .
C19 C 0.8127(4) -0.1466(4) 0.57589(7) 0.0530(7) Uani 1 1 d . U . . .
H19A H 0.7375 -0.2327 0.5702 0.080 Uiso 1 1 calc GR . . . .
H19B H 0.9076 -0.1943 0.5854 0.080 Uiso 1 1 calc GR . . . .
H19C H 0.8469 -0.0869 0.5585 0.080 Uiso 1 1 calc GR . . . .
C11 C 0.7288(4) -0.0314(4) 0.59699(6) 0.0477(6) Uani 1 1 d D U . . .
C18 C 0.6720(5) -0.1281(7) 0.62325(8) 0.0970(16) Uani 1 1 d . U . . .
H18A H 0.6170 -0.0560 0.6370 0.146 Uiso 1 1 calc GR . . . .
H18B H 0.7655 -0.1780 0.6328 0.146 Uiso 1 1 calc GR . . . .
H18C H 0.5969 -0.2127 0.6168 0.146 Uiso 1 1 calc GR . . . .
C10 C 0.8674(6) 0.0990(7) 0.60294(12) 0.0498(12) Uani 0.65 1 d D U P C 1
H10A H 0.9417 0.0574 0.6181 0.060 Uiso 0.65 1 calc R . P C 1
H10B H 0.9308 0.1157 0.5849 0.060 Uiso 0.65 1 calc R . P C 1
C9 C 0.7967(6) 0.2599(6) 0.61287(10) 0.0521(11) Uani 0.65 1 d D U P C 1
H9A H 0.7242 0.2435 0.6298 0.063 Uiso 0.65 1 calc R . P C 1
H9B H 0.8843 0.3351 0.6186 0.063 Uiso 0.65 1 calc R . P C 1
C9' C 0.8554(10) 0.2255(11) 0.5968(2) 0.0504(18) Uani 0.35 1 d D U P C 2
H9'A H 0.9101 0.1844 0.5790 0.060 Uiso 0.35 1 calc R . P C 2
H9'B H 0.9326 0.2967 0.6072 0.060 Uiso 0.35 1 calc R . P C 2
C10' C 0.8133(13) 0.0855(12) 0.6160(2) 0.057(2) Uani 0.35 1 d D U P C 2
H10C H 0.9123 0.0366 0.6244 0.068 Uiso 0.35 1 calc R . P C 2
H10D H 0.7421 0.1207 0.6321 0.068 Uiso 0.35 1 calc R . P C 2

loop_
_atom_site_aniso_label
_atom_site_aniso_U_11
_atom_site_aniso_U_22
_atom_site_aniso_U_33
_atom_site_aniso_U_23
_atom_site_aniso_U_13
_atom_site_aniso_U_12
O2 0.0390(10) 0.0329(9) 0.0536(10) 0.0034(7) -0.0144(8) -0.0051(7)
F1 0.0608(11) 0.0399(9) 0.1228(16) -0.0366(10) -0.0199(11) 0.0097(8)
F2 0.0806(14) 0.0853(15) 0.0777(12) 0.0451(11) -0.0120(11) -0.0350(12)
O1 0.0724(17) 0.0301(11) 0.206(3) 0.0159(16) -0.068(2) -0.0160(11)
C6 0.0330(11) 0.0269(10) 0.0331(9) -0.0031(8) -0.0007(8) -0.0019(9)
C14 0.0422(13) 0.0282(11) 0.0437(12) 0.0017(10) -0.0076(10) -0.0040(10)
C15 0.0349(12) 0.0283(11) 0.0311(9) -0.0009(8) -0.0019(9) -0.0032(9)
C16 0.0348(12) 0.0287(11) 0.0347(10) -0.0008(9) -0.0036(9) -0.0037(9)
C7 0.0327(11) 0.0359(12) 0.0293(9) -0.0050(9) 0.0000(9) -0.0002(9)
C3 0.0370(12) 0.0296(11) 0.0319(10) 0.0002(8) -0.0018(9) 0.0007(10)
C12 0.0393(13) 0.0392(13) 0.0316(10) -0.0005(9) -0.0031(9) 0.0051(10)
C2 0.0396(13) 0.0379(13) 0.0387(11) 0.0006(10) -0.0045(10) 0.0053(10)
C8 0.0361(13) 0.0463(14) 0.0469(13) -0.0063(11) -0.0052(10) -0.0059(11)
C17 0.0381(13) 0.0429(14) 0.0519(13) 0.0008(11) -0.0141(11) 0.0002(11)
C13 0.0482(14) 0.0294(12) 0.0449(12) 0.0032(10) -0.0069(11) 0.0005(10)
C5 0.0424(14) 0.0280(11) 0.0619(15) -0.0022(11) -0.0104(12) -0.0046(10)
C4 0.0467(14) 0.0250(11) 0.0485(13) 0.0038(10) -0.0022(11) 0.0006(10)
C1 0.0540(17) 0.0426(14) 0.0584(15) 0.0002(12) -0.0149(13) 0.0115(13)
C19 0.0425(15) 0.0500(16) 0.0666(16) 0.0004(14) -0.0022(13) 0.0088(13)
C11 0.0461(15) 0.0501(16) 0.0469(13) 0.0023(11) -0.0103(11) 0.0103(12)
C18 0.069(2) 0.155(4) 0.067(2) 0.058(3) 0.0070(18) 0.045(3)
C10 0.039(3) 0.067(3) 0.044(3) -0.012(2) -0.013(2) 0.007(2)
C9 0.045(2) 0.066(3) 0.046(2) -0.015(2) -0.015(2) 0.001(2)
C9' 0.036(4) 0.043(4) 0.072(5) -0.014(4) -0.013(4) -0.003(3)
C10' 0.052(6) 0.069(5) 0.048(5) -0.016(4) -0.017(4) 0.015(4)

loop_
_atom_type_symbol
_atom_type_description
_atom_type_scat_dispersion_real
_atom_type_scat_dispersion_imag
_atom_type_scat_source
C C 0.0181 0.0091 'International Tables Vol C Tables 4.2.6.8 and 6.1.1.4'
H H 0.0000 0.0000 'International Tables Vol C Tables 4.2.6.8 and 6.1.1.4'
F F 0.0727 0.0534 'International Tables Vol C Tables 4.2.6.8 and 6.1.1.4'
O O 0.0492 0.0322 'International Tables Vol C Tables 4.2.6.8 and 6.1.1.4'

loop_
_geom_angle_atom_site_label_1
_geom_angle_atom_site_label_2
_geom_angle_atom_site_label_3
_geom_angle
C16 O2 C17 105.77(19)
C15 C6 C7 120.1(2)
C15 C6 C5 118.2(2)
C7 C6 C5 121.7(2)
C15 C14 H14 120.3
C13 C14 H14 120.3
C13 C14 C15 119.4(2)
C6 C15 C16 118.3(2)
C14 C15 C6 120.0(2)
C14 C15 C16 121.6(2)
O2 C16 C15 122.0(2)
C3 C16 O2 110.1(2)
C3 C16 C15 127.9(2)
C6 C7 C8 120.9(2)
C12 C7 C6 119.0(2)
C12 C7 C8 120.0(2)
C16 C3 C2 108.2(2)
C16 C3 C4 118.6(2)
C2 C3 C4 133.1(2)
C7 C12 C11 123.6(2)
C13 C12 C7 118.9(2)
C13 C12 C11 117.5(2)
C3 C2 C1 127.4(2)
C17 C2 C3 104.0(2)
C17 C2 C1 128.6(2)
C7 C8 H8AA 108.9
C7 C8 H8AB 108.9
C7 C8 H8BC 109.9
C7 C8 H8BD 109.9
C7 C8 C9' 109.0(4)
H8AA C8 H8AB 107.8
H8BC C8 H8BD 108.3
C9 C8 C7 113.2(3)
C9 C8 H8AA 108.9
C9 C8 H8AB 108.9
C9' C8 H8BC 109.9
C9' C8 H8BD 109.9
O2 C17 H17 124.1
C2 C17 O2 111.9(2)
C2 C17 H17 124.1
C14 C13 C12 122.5(2)
C14 C13 H13 118.7
C12 C13 H13 118.7
O1 C5 C6 125.0(3)
O1 C5 C4 114.5(2)
C6 C5 C4 120.4(2)
F1 C4 F2 104.1(2)
F1 C4 C3 111.4(2)
F1 C4 C5 106.6(2)
F2 C4 C3 110.7(2)
F2 C4 C5 106.9(2)
C3 C4 C5 116.4(2)
C2 C1 H1A 109.5
C2 C1 H1B 109.5
C2 C1 H1C 109.5
H1A C1 H1B 109.5
H1A C1 H1C 109.5
H1B C1 H1C 109.5
H19A C19 H19B 109.5
H19A C19 H19C 109.5
H19B C19 H19C 109.5
C11 C19 H19A 109.5
C11 C19 H19B 109.5
C11 C19 H19C 109.5
C12 C11 C10 110.4(3)
C19 C11 C12 109.7(2)
C19 C11 C10 101.7(3)
C18 C11 C12 110.1(3)
C18 C11 C19 108.3(3)
C18 C11 C10 116.2(3)
C10' C11 C12 110.8(4)
C10' C11 C19 124.6(5)
C10' C11 C18 91.3(5)
C11 C18 H18A 109.5
C11 C18 H18B 109.5
C11 C18 H18C 109.5
H18A C18 H18B 109.5
H18A C18 H18C 109.5
H18B C18 H18C 109.5
C11 C10 H10A 109.3
C11 C10 H10B 109.3
H10A C10 H10B 108.0
C9 C10 C11 111.4(4)
C9 C10 H10A 109.3
C9 C10 H10B 109.3
C8 C9 C10 106.9(4)
C8 C9 H9A 110.3
C8 C9 H9B 110.3
C10 C9 H9A 110.3
C10 C9 H9B 110.3
H9A C9 H9B 108.6
C8 C9' H9'A 109.0
C8 C9' H9'B 109.0
H9'A C9' H9'B 107.8
C10' C9' C8 113.0(7)
C10' C9' H9'A 109.0
C10' C9' H9'B 109.0
C11 C10' C9' 105.6(7)
C11 C10' H10C 110.6
C11 C10' H10D 110.6
C9' C10' H10C 110.6
C9' C10' H10D 110.6
H10C C10' H10D 108.8

loop_
_geom_bond_atom_site_label_1
_geom_bond_atom_site_label_2
_geom_bond_distance
O2 C16 1.359(3)
O2 C17 1.381(3)
F1 C4 1.359(3)
F2 C4 1.364(3)
O1 C5 1.196(3)
C6 C15 1.410(3)
C6 C7 1.421(3)
C6 C5 1.487(3)
C14 H14 0.9500
C14 C15 1.385(3)
C14 C13 1.379(4)
C15 C16 1.449(3)
C16 C3 1.345(3)
C7 C12 1.401(3)
C7 C8 1.514(3)
C3 C2 1.437(3)
C3 C4 1.461(3)
C12 C13 1.397(4)
C12 C11 1.532(3)
C2 C17 1.351(4)
C2 C1 1.503(3)
C8 H8AA 0.9900
C8 H8AB 0.9900
C8 H8BC 0.9900
C8 H8BD 0.9900
C8 C9 1.507(5)
C8 C9' 1.575(9)
C17 H17 0.9500
C13 H13 0.9500
C5 C4 1.550(4)
C1 H1A 0.9800
C1 H1B 0.9800
C1 H1C 0.9800
C19 H19A 0.9800
C19 H19B 0.9800
C19 H19C 0.9800
C19 C11 1.524(4)
C11 C18 1.519(5)
C11 C10 1.597(6)
C11 C10' 1.477(10)
C18 H18A 0.9800
C18 H18B 0.9800
C18 H18C 0.9800
C10 H10A 0.9900
C10 H10B 0.9900
C10 C9 1.523(7)
C9 H9A 0.9900
C9 H9B 0.9900
C9' H9'A 0.9900
C9' H9'B 0.9900
C9' C10' 1.496(13)
C10' H10C 0.9900
C10' H10D 0.9900
